data_2215064
loop_
_publ_author_name
'Jing, Zuo-Liang'
'Yu, Ming'
'Chen, Xin'

_publ_section_title
;
 (<i>E</i>)-<i>N</i>'-(3-Thienylmethylene)furan-2-carbohydrazide
;
_journal_coeditor_code CI2444
_journal_issue 9
_journal_name_full 'Acta Crystallographica Section E'
_journal_page_first o3899
_journal_page_last o3899
_journal_paper_doi 10.1107/S1600536807041293
_journal_volume 63
_journal_year 2007
_chemical_formula_iupac 'C10 H8 N2 O2 S'
_chemical_formula_moiety 'C10 H8 N2 O2 S'
_chemical_formula_sum 'C10 H8 N2 O2 S'
_chemical_formula_weight 220.24
_chemical_name_systematic
;
(<i>E</i>)-<i>N</i>'-(3-Thienylmethylene)furan-2-carbohydrazide
;
_space_group_IT_number 29
_symmetry_cell_setting orthorhombic
_symmetry_space_group_name_Hall 'P 2c -2ac'
_symmetry_space_group_name_H-M 'P c a 21'
_atom_sites_solution_hydrogens geom
_atom_sites_solution_primary direct
_atom_sites_solution_secondary difmap
_audit_creation_method SHELXL97
_cell_angle_alpha 90.00
_cell_angle_beta 90.00
_cell_angle_gamma 90.00
_cell_formula_units_Z 4
_cell_length_a 10.1150(15)
_cell_length_b 4.7969(7)
_cell_length_c 20.033(3)
_cell_measurement_reflns_used 3232
_cell_measurement_temperature 294(2)
_cell_measurement_theta_max 26.18
_cell_measurement_theta_min 4.03
_cell_volume 972.0(2)
_computing_cell_refinement 'SAINT (Bruker, 1999)'
_computing_data_collection 'SMART (Bruker, 1999)'
_computing_data_reduction SAINT
_computing_molecular_graphics 'SHELXTL (Bruker, 1997)'
_computing_publication_material SHELXTL
_computing_structure_refinement 'SHELXL97 (Sheldrick, 1997)'
_computing_structure_solution 'SHELXS97 (Sheldrick, 1997)'
_diffrn_ambient_temperature 294(2)
_diffrn_measured_fraction_theta_full 1.000
_diffrn_measured_fraction_theta_max 1.000
_diffrn_measurement_device_type 'Bruker SMART CCD area-detector'
_diffrn_measurement_method '\f and \w'
_diffrn_radiation_monochromator graphite
_diffrn_radiation_source 'fine-focus sealed tube'
_diffrn_radiation_type MoK\a
_diffrn_radiation_wavelength 0.71073
_diffrn_reflns_av_R_equivalents 0.0184
_diffrn_reflns_av_sigmaI/netI 0.0211
_diffrn_reflns_limit_h_max 12
_diffrn_reflns_limit_h_min -10
_diffrn_reflns_limit_k_max 4
_diffrn_reflns_limit_k_min -5
_diffrn_reflns_limit_l_max 23
_diffrn_reflns_limit_l_min -23
_diffrn_reflns_number 4486
_diffrn_reflns_theta_full 25.01
_diffrn_reflns_theta_max 25.01
_diffrn_reflns_theta_min 2.03
_diffrn_standards_number 0
_exptl_absorpt_coefficient_mu 0.311
_exptl_absorpt_correction_T_max 0.9461
_exptl_absorpt_correction_T_min 0.9291
_exptl_absorpt_correction_type multi-scan
_exptl_absorpt_process_details '(SADABS; Sheldrick, 1996)'
_exptl_crystal_colour colourless
_exptl_crystal_density_diffrn 1.505
_exptl_crystal_density_method 'not measured'
_exptl_crystal_description block
_exptl_crystal_F_000 456
_exptl_crystal_size_max 0.24
_exptl_crystal_size_mid 0.20
_exptl_crystal_size_min 0.18
_refine_diff_density_max 0.141
_refine_diff_density_min -0.136
_refine_ls_abs_structure_details 'Flack (1983), with 811 Friedel pairs'
_refine_ls_abs_structure_Flack 0.04(7)
_refine_ls_extinction_method none
_refine_ls_goodness_of_fit_ref 1.113
_refine_ls_hydrogen_treatment mixed
_refine_ls_matrix_type full
_refine_ls_number_parameters 140
_refine_ls_number_reflns 1694
_refine_ls_number_restraints 2
_refine_ls_restrained_S_all 1.113
_refine_ls_R_factor_all 0.0251
_refine_ls_R_factor_gt 0.0230
_refine_ls_shift/su_max 0.001
_refine_ls_shift/su_mean 0.000
_refine_ls_structure_factor_coef Fsqd
_refine_ls_weighting_details 'calc w = 1/[\s^2^(Fo^2^)+(0.0391P)^2^+0.0578P] where P=(Fo^2^+2Fc^2^)/3'
_refine_ls_weighting_scheme calc
_refine_ls_wR_factor_gt 0.0624
_refine_ls_wR_factor_ref 0.0646
_reflns_number_gt 1616
_reflns_number_total 1694
_reflns_threshold_expression I>2\s(I)
_cod_data_source_file ci2444.cif
_cod_data_source_block I
_cod_database_code 2215064
_cod_database_fobs_code 2215064

loop_
_symmetry_equiv_pos_as_xyz
'x, y, z'
'-x, -y, z+1/2'
'x+1/2, -y, z'
'-x+1/2, y, z+1/2'

loop_
_atom_site_type_symbol
_atom_site_label
_atom_site_fract_x
_atom_site_fract_y
_atom_site_fract_z
_atom_site_U_iso_or_equiv
_atom_site_adp_type
_atom_site_calc_flag
_atom_site_refinement_flags
_atom_site_occupancy
S S1 0.22029(5) 1.02129(9) 0.32352(3) 0.04200(14) Uani d . 1
O O1 -0.15782(12) 0.0679(3) 0.10495(7) 0.0473(4) Uani d . 1
O O2 -0.11967(13) -0.2927(3) 0.00357(7) 0.0547(4) Uani d . 1
N N1 0.04650(14) 0.3353(3) 0.16534(7) 0.0352(3) Uani d . 1
N N2 0.06307(14) 0.1461(3) 0.11429(8) 0.0352(3) Uani d D 1
C C1 0.05895(18) 0.9185(4) 0.32440(11) 0.0412(4) Uani d . 1
H H1 -0.0038 0.9854 0.3543 0.049 Uiso calc R 1
C C2 0.03343(17) 0.7284(4) 0.27648(10) 0.0398(4) Uani d . 1
H H2 -0.0493 0.6488 0.2696 0.048 Uiso calc R 1
C C3 0.14683(17) 0.6629(4) 0.23753(9) 0.0324(4) Uani d . 1
C C4 0.2551(2) 0.8089(4) 0.25789(10) 0.0383(4) Uani d . 1
H H4 0.3382 0.7940 0.2383 0.046 Uiso calc R 1
C C5 0.1512(2) 0.4638(4) 0.18335(9) 0.0360(4) Uani d . 1
H H5 0.2307 0.4291 0.1615 0.043 Uiso calc R 1
C C6 -0.04417(19) 0.0210(4) 0.08752(9) 0.0341(4) Uani d . 1
C C7 -0.01324(16) -0.1763(4) 0.03386(9) 0.0348(4) Uani d . 1
C C8 0.0966(2) -0.2736(5) 0.00599(11) 0.0535(6) Uani d . 1
H H8 0.1827 -0.2267 0.0177 0.064 Uiso calc R 1
C C9 0.0584(2) -0.4613(5) -0.04464(12) 0.0536(6) Uani d . 1
H H9 0.1139 -0.5610 -0.0729 0.064 Uiso calc R 1
C C10 -0.0714(3) -0.4667(5) -0.04373(12) 0.0538(5) Uani d . 1
H H10 -0.1232 -0.5756 -0.0718 0.065 Uiso calc R 1
H H2A 0.1439(12) 0.100(5) 0.1005(10) 0.043(6) Uiso d D 1

loop_
_atom_site_aniso_label
_atom_site_aniso_U_11
_atom_site_aniso_U_22
_atom_site_aniso_U_33
_atom_site_aniso_U_12
_atom_site_aniso_U_13
_atom_site_aniso_U_23
S1 0.0360(2) 0.0452(3) 0.0448(2) -0.00471(19) -0.0011(2) -0.0056(2)
O1 0.0262(7) 0.0623(9) 0.0533(8) 0.0012(6) 0.0024(6) -0.0137(7)
O2 0.0331(7) 0.0682(10) 0.0629(9) -0.0067(6) -0.0010(7) -0.0236(8)
N1 0.0298(7) 0.0381(9) 0.0378(8) 0.0020(6) -0.0006(6) -0.0029(7)
N2 0.0256(7) 0.0403(9) 0.0397(8) 0.0018(7) 0.0017(6) -0.0063(7)
C1 0.0333(10) 0.0482(10) 0.0422(9) 0.0001(7) 0.0064(10) 0.0007(11)
C2 0.0291(9) 0.0429(10) 0.0475(11) -0.0016(8) 0.0014(8) -0.0022(9)
C3 0.0268(9) 0.0334(9) 0.0372(10) 0.0013(7) 0.0002(7) 0.0042(8)
C4 0.0299(9) 0.0403(10) 0.0445(10) -0.0010(8) 0.0047(7) -0.0001(8)
C5 0.0293(9) 0.0382(10) 0.0407(10) 0.0023(7) 0.0016(8) 0.0021(8)
C6 0.0294(12) 0.0367(10) 0.0362(10) 0.0005(7) 0.0005(7) 0.0035(7)
C7 0.0309(9) 0.0367(9) 0.0367(9) -0.0035(7) -0.0036(7) 0.0029(8)
C8 0.0283(10) 0.0697(15) 0.0624(13) 0.0015(9) -0.0026(9) -0.0237(11)
C9 0.0418(13) 0.0604(13) 0.0585(13) 0.0018(9) 0.0065(10) -0.0197(12)
C10 0.0513(13) 0.0544(12) 0.0558(13) -0.0036(10) -0.0070(11) -0.0190(11)

loop_
_atom_type_symbol
_atom_type_description
_atom_type_scat_dispersion_real
_atom_type_scat_dispersion_imag
_atom_type_scat_source
C C 0.0033 0.0016 'International Tables Vol C Tables 4.2.6.8 and 6.1.1.4'
H H 0.0000 0.0000 'International Tables Vol C Tables 4.2.6.8 and 6.1.1.4'
N N 0.0061 0.0033 'International Tables Vol C Tables 4.2.6.8 and 6.1.1.4'
O O 0.0106 0.0060 'International Tables Vol C Tables 4.2.6.8 and 6.1.1.4'
S S 0.1246 0.1234 'International Tables Vol C Tables 4.2.6.8 and 6.1.1.4'

loop_
_geom_angle_atom_site_label_1
_geom_angle_atom_site_label_2
_geom_angle_atom_site_label_3
_geom_angle
C4 S1 C1 91.90(10)
C10 O2 C7 106.30(16)
C5 N1 N2 115.26(15)
C6 N2 N1 119.32(15)
C6 N2 H2A 120.3(15)
N1 N2 H2A 120.3(15)
C2 C1 S1 111.79(15)
C2 C1 H1 124.1
S1 C1 H1 124.1
C1 C2 C3 112.67(17)
C1 C2 H2 123.7
C3 C2 H2 123.7
C4 C3 C2 111.75(16)
C4 C3 C5 122.64(18)
C2 C3 C5 125.60(17)
C3 C4 S1 111.89(15)
C3 C4 H4 124.1
S1 C4 H4 124.1
N1 C5 C3 120.34(18)
N1 C5 H5 119.8
C3 C5 H5 119.8
O1 C6 N2 124.07(17)
O1 C6 C7 121.93(17)
N2 C6 C7 113.98(16)
C8 C7 O2 109.34(17)
C8 C7 C6 135.53(17)
O2 C7 C6 115.13(15)
C7 C8 C9 107.30(18)
C7 C8 H8 126.3
C9 C8 H8 126.3
C10 C9 C8 106.1(2)
C10 C9 H9 127.0
C8 C9 H9 127.0
C9 C10 O2 111.0(2)
C9 C10 H10 124.5
O2 C10 H10 124.5

loop_
_geom_bond_atom_site_label_1
_geom_bond_atom_site_label_2
_geom_bond_distance
S1 C4 1.7003(19)
S1 C1 1.7050(19)
O1 C6 1.222(2)
O2 C10 1.354(3)
O2 C7 1.356(2)
N1 C5 1.277(2)
N1 N2 1.378(2)
N2 C6 1.351(2)
N2 H2A 0.891(9)
C1 C2 1.349(3)
C1 H1 0.93
C2 C3 1.423(2)
C2 H2 0.93
C3 C4 1.363(3)
C3 C5 1.446(3)
C4 H4 0.93
C5 H5 0.93
C6 C7 1.466(3)
C7 C8 1.328(3)
C8 C9 1.410(3)
C8 H8 0.93
C9 C10 1.313(3)
C9 H9 0.93
C10 H10 0.93

loop_
_geom_hbond_atom_site_label_D
_geom_hbond_atom_site_label_H
_geom_hbond_atom_site_label_A
_geom_hbond_site_symmetry_A
_geom_hbond_distance_DH
_geom_hbond_distance_HA
_geom_hbond_distance_DA
_geom_hbond_angle_DHA
_geom_hbond_publ_flag
N2 H2A O1 3_555 0.891(9) 2.163(12) 3.010(2) 158(2) yes
C1 H1 S1 3_475 0.93 2.86 3.438(2) 122 yes
C8 H8 O1 3_555 0.93 2.50 3.328(3) 149 yes

loop_
_geom_torsion_atom_site_label_1
_geom_torsion_atom_site_label_2
_geom_torsion_atom_site_label_3
_geom_torsion_atom_site_label_4
_geom_torsion
C5 N1 N2 C6 -173.46(17)
C4 S1 C1 C2 0.24(17)
S1 C1 C2 C3 -0.1(2)
C1 C2 C3 C4 -0.1(2)
C1 C2 C3 C5 178.91(18)
C2 C3 C4 S1 0.3(2)
C5 C3 C4 S1 -178.77(15)
C1 S1 C4 C3 -0.29(15)
N2 N1 C5 C3 -178.56(15)
C4 C3 C5 N1 -178.84(17)
C2 C3 C5 N1 2.3(3)
N1 N2 C6 O1 1.2(3)
N1 N2 C6 C7 -179.80(14)
C10 O2 C7 C8 0.4(2)
C10 O2 C7 C6 -179.86(17)
O1 C6 C7 C8 -177.7(2)
N2 C6 C7 C8 3.3(3)
O1 C6 C7 O2 2.6(3)
N2 C6 C7 O2 -176.41(15)
O2 C7 C8 C9 0.1(3)
C6 C7 C8 C9 -179.7(2)
C7 C8 C9 C10 -0.5(3)
C8 C9 C10 O2 0.7(3)
C7 O2 C10 C9 -0.7(3)

loop_
_cod_related_entry_id
_cod_related_entry_database
_cod_related_entry_code
1 ChemSpider 4780974
